data_7048711
loop_
_publ_author_name
'Chakraborty, Tonmoy'
'Mukherjee, Somali'
'Dasgupta, Sanchari'
'Biswas, Biplab'
'Das, Debasis'

_publ_section_title
;
 Anion-mediated bio-relevant catalytic activity of dinuclear nickel(ii)
 complexes derived from an end-off compartmental ligand.
;
_journal_issue 8
_journal_name_full 'Dalton transactions (Cambridge, England : 2003)'
_journal_page_first 2772
_journal_page_last 2784
_journal_paper_doi 10.1039/c8dt04631j
_journal_volume 48
_journal_year 2019
_chemical_formula_moiety 'C27 H35 Cl3 N4 Ni2 O3'
_chemical_formula_sum 'C27 H35 Cl3 N4 Ni2 O3'
_chemical_formula_weight 687.32
_space_group_crystal_system monoclinic
_space_group_IT_number 15
_space_group_name_Hall '-C 2yc'
_space_group_name_H-M_alt 'C 1 2/c 1'
_symmetry_space_group_name_Hall '-C 2yc'
_symmetry_space_group_name_H-M 'C 1 2/c 1'
_atom_sites_solution_hydrogens mixed
_audit_creation_date 2018-12-30
_audit_creation_method
;
Olex2 1.2
(compiled 2018.05.29 svn.r3508 for OlexSys, GUI svn.r5506)
;
_audit_update_record
;
2019-01-06 deposited with the CCDC.
2019-01-24 downloaded from the CCDC.
;
_cell_angle_alpha 90
_cell_angle_beta 114.391(5)
_cell_angle_gamma 90
_cell_formula_units_Z 4
_cell_length_a 17.6797(16)
_cell_length_b 12.8141(16)
_cell_length_c 14.3303(15)
_cell_measurement_reflns_used 600
_cell_measurement_temperature 296(2)
_cell_measurement_theta_max 26.918
_cell_measurement_theta_min 2.031
_cell_volume 2956.8(6)
_computing_cell_refinement 'BRUKER APEX II'
_computing_data_collection 'BRUKER APEX II'
_computing_data_reduction SAINT
_computing_molecular_graphics 'Olex2 (Dolomanov et al., 2009)'
_computing_publication_material 'Olex2 (Dolomanov et al., 2009)'
_computing_structure_refinement 'SHELXL-2018/3 (Sheldrick, 2018)'
_computing_structure_solution 'SHELXT-2016/1 (Sheldrick, 2016)'
_diffrn_ambient_temperature 296.15
_diffrn_measured_fraction_theta_full 0.999
_diffrn_measured_fraction_theta_max 0.993
_diffrn_measurement_device_type 'BRUKER APEX II'
_diffrn_measurement_method 'Omega Scan'
_diffrn_radiation_type MoK\a
_diffrn_radiation_wavelength 0.71073
_diffrn_reflns_av_R_equivalents 0.0519
_diffrn_reflns_av_unetI/netI 0.0272
_diffrn_reflns_Laue_measured_fraction_full 0.999
_diffrn_reflns_Laue_measured_fraction_max 0.993
_diffrn_reflns_limit_h_max 17
_diffrn_reflns_limit_h_min -22
_diffrn_reflns_limit_k_max 16
_diffrn_reflns_limit_k_min -16
_diffrn_reflns_limit_l_max 18
_diffrn_reflns_limit_l_min -18
_diffrn_reflns_number 20628
_diffrn_reflns_point_group_measured_fraction_full 0.999
_diffrn_reflns_point_group_measured_fraction_max 0.993
_diffrn_reflns_theta_full 25.242
_diffrn_reflns_theta_max 26.918
_diffrn_reflns_theta_min 2.031
_exptl_absorpt_coefficient_mu 1.580
_exptl_absorpt_correction_T_max 0.777
_exptl_absorpt_correction_T_min 0.641
_exptl_absorpt_correction_type multi-scan
_exptl_absorpt_process_details
;
SADABS-2008/1 (Bruker,2008) was used for absorption correction.
wR2(int) was 0.1150 before and 0.0456 after correction.
The Ratio of minimum to maximum transmission is 0.6825.
The \l/2 correction factor is Not present.
;
_exptl_crystal_colour GREEN
_exptl_crystal_density_diffrn 1.544
_exptl_crystal_density_method 'not measured'
_exptl_crystal_description BLOCK
_exptl_crystal_F_000 1424.0
_exptl_crystal_size_max 0.32
_exptl_crystal_size_mid 0.24
_exptl_crystal_size_min 0.16
_exptl_transmission_factor_max 0.777
_exptl_transmission_factor_min 0.641
_refine_diff_density_max 0.298
_refine_diff_density_min -0.728
_refine_diff_density_rms 0.106
_refine_ls_extinction_method none
_refine_ls_goodness_of_fit_ref 1.081
_refine_ls_hydrogen_treatment mixed
_refine_ls_matrix_type full
_refine_ls_number_parameters 196
_refine_ls_number_reflns 3180
_refine_ls_number_restraints 3
_refine_ls_restrained_S_all 1.092
_refine_ls_R_factor_all 0.0426
_refine_ls_R_factor_gt 0.0363
_refine_ls_shift/su_max 0.002
_refine_ls_shift/su_mean 0.000
_refine_ls_structure_factor_coef Fsqd
_refine_ls_weighting_details 'w=1/[\s^2^(Fo^2^)+(0.0588P)^2^+1.9245P] where P=(Fo^2^+2Fc^2^)/3'
_refine_ls_weighting_scheme calc
_refine_ls_wR_factor_gt 0.0956
_refine_ls_wR_factor_ref 0.1017
_reflns_Friedel_coverage 0.000
_reflns_number_gt 2759
_reflns_number_total 3201
_reflns_threshold_expression 'I > 2\s(I)'
_cod_data_source_file c8dt04631j2.cif
_cod_data_source_block 2
_cod_depositor_comments 'Adding full bibliography for 7048710--7048712.cif.'
_cod_database_code 7048711
_shelx_shelxl_version_number 2018/3
_shelx_space_group_comment
;
The symmetry employed for this shelxl refinement is uniquely defined
by the following loop, which should always be used as a source of
symmetry information in preference to the above space-group names.
They are only intended as comments.
;
_shelx_estimated_absorpt_t_max 0.777
_shelx_estimated_absorpt_t_min 0.641
_olex2_refinement_description
;
1. Fixed Uiso
 At 1.2 times of:
  All C(H) groups, All C(H,H) groups
 At 1.5 times of:
  All C(H,H,H) groups, All O(H) groups
2. Restrained distances
 O2-H2
 0.85 with sigma of 0.01
 Ni1-H2
 2.794912 with sigma of 0.02
 C1-H2
 1.898485 with sigma of 0.02
3. Others
 Fixed Sof: C15A(0.5) H15A(0.5) H15B(0.5) H15C(0.5) C15B(0.5) H15D(0.5)
 H15E(0.5) H15F(0.5) C14(0.5) H14(0.5)
4.a Ternary CH refined with riding coordinates:
 C14(H14)
4.b Secondary CH2 refined with riding coordinates:
 C7(H7A,H7B), C8(H8A,H8B)
4.c Me refined with riding coordinates:
 C15A(H15A,H15B,H15C), C15B(H15D,H15E,H15F)
4.d Aromatic/amide H refined with riding coordinates:
 C2(H2A), C3(H3), C4(H4), C5(H5), C9(H9), C12(H12)
4.e Idealised Me refined as rotating group:
 C1(H1A,H1B,H1C)
;
_olex2_submission_special_instructions 'No special instructions were received'

loop_
_space_group_symop_operation_xyz
'x, y, z'
'-x, y, -z+1/2'
'x+1/2, y+1/2, z'
'-x+1/2, y+1/2, -z+1/2'
'-x, -y, -z'
'x, -y, z-1/2'
'-x+1/2, -y+1/2, -z'
'x+1/2, -y+1/2, z-1/2'

loop_
_atom_site_label
_atom_site_type_symbol
_atom_site_fract_x
_atom_site_fract_y
_atom_site_fract_z
_atom_site_U_iso_or_equiv
_atom_site_adp_type
_atom_site_occupancy
_atom_site_site_symmetry_order
_atom_site_calc_flag
_atom_site_refinement_flags_posn
_atom_site_refinement_flags_adp
_atom_site_refinement_flags_occupancy
_atom_site_disorder_assembly
_atom_site_disorder_group
Ni1 Ni 0.94668(2) 0.27292(2) 0.32100(2) 0.03325(12) Uani 1 1 d D . . . .
Cl1 Cl 1.06942(4) 0.27565(5) 0.47653(5) 0.04722(17) Uani 1 1 d . . . . .
Cl2 Cl 1.000000 0.13861(5) 0.250000 0.03597(18) Uani 1 2 d S T P . .
O1 O 1.000000 0.37102(15) 0.250000 0.0364(5) Uani 1 2 d S T P . .
O2 O 0.84192(11) 0.27318(13) 0.17147(14) 0.0480(4) Uani 1 1 d D . . . .
H2 H 0.8553(13) 0.2898(19) 0.1211(11) 0.072 Uiso 1 1 d DR . . . .
N1 N 0.88202(12) 0.16572(16) 0.37445(14) 0.0423(4) Uani 1 1 d . . . . .
N2 N 0.90120(14) 0.39488(16) 0.36725(16) 0.0476(5) Uani 1 1 d . . . . .
C1 C 0.79176(18) 0.1819(3) 0.1311(2) 0.0682(8) Uani 1 1 d D . . . .
H1A H 0.749176 0.178683 0.156181 0.102 Uiso 1 1 calc GR . . . .
H1B H 0.825975 0.120736 0.152457 0.102 Uiso 1 1 calc GR . . . .
H1C H 0.766610 0.185405 0.057604 0.102 Uiso 1 1 calc GR . . . .
C2 C 0.90889(17) 0.06697(19) 0.39257(19) 0.0502(6) Uani 1 1 d . . . . .
H2A H 0.961423 0.052038 0.395894 0.060 Uiso 1 1 calc R . . . .
C3 C 0.8636(2) -0.0130(2) 0.4064(2) 0.0658(8) Uani 1 1 d . . . . .
H3 H 0.885071 -0.080368 0.419168 0.079 Uiso 1 1 calc R . . . .
C4 C 0.7861(2) 0.0077(3) 0.4013(3) 0.0762(9) Uani 1 1 d . . . . .
H4 H 0.752600 -0.045586 0.407107 0.091 Uiso 1 1 calc R . . . .
C5 C 0.75905(18) 0.1097(3) 0.3872(2) 0.0687(8) Uani 1 1 d . . . . .
H5 H 0.707317 0.126086 0.385661 0.082 Uiso 1 1 calc R . . . .
C6 C 0.80781(16) 0.1871(2) 0.3753(2) 0.0528(6) Uani 1 1 d . . . . .
C7 C 0.7817(2) 0.2995(3) 0.3664(3) 0.0730(9) Uani 1 1 d . . . . .
H7A H 0.758024 0.319162 0.294596 0.088 Uiso 1 1 calc R . . . .
H7B H 0.738565 0.306884 0.391202 0.088 Uiso 1 1 calc R . . . .
C8 C 0.8512(2) 0.3732(2) 0.4246(3) 0.0680(8) Uani 1 1 d . . . . .
H8A H 0.828427 0.437949 0.437012 0.082 Uiso 1 1 calc R . . . .
H8B H 0.886054 0.342819 0.490405 0.082 Uiso 1 1 calc R . . . .
C9 C 0.91463(18) 0.4897(2) 0.3551(2) 0.0525(6) Uani 1 1 d . . . . .
H9 H 0.892104 0.538151 0.384751 0.063 Uiso 1 1 calc R . . . .
C11 C 1.03946(17) 0.53205(17) 0.19919(18) 0.0467(6) Uani 1 1 d . . . . .
C12 C 1.0384(2) 0.64095(19) 0.20083(19) 0.0612(8) Uani 1 1 d . . . . .
H12 H 1.065063 0.677101 0.166815 0.073 Uiso 1 1 calc R . . . .
C13 C 1.000000 0.6970(3) 0.250000 0.0692(13) Uani 1 2 d S T P . .
C10 C 1.000000 0.4732(2) 0.250000 0.0374(6) Uani 1 2 d S T P . .
C15A C 0.9502(9) 0.8621(10) 0.1453(9) 0.059(2) Uani 0.5 1 d . . . A -1
H15A H 0.897580 0.831680 0.102582 0.088 Uiso 0.5 1 calc R . . A -1
H15B H 0.943933 0.936169 0.149110 0.088 Uiso 0.5 1 calc R . . A -1
H15C H 0.989609 0.847797 0.116804 0.088 Uiso 0.5 1 calc R . . A -1
C15B C 1.0633(8) 0.8614(8) 0.3212(8) 0.071(3) Uani 0.5 1 d . . . A -1
H15D H 1.081193 0.830656 0.387948 0.106 Uiso 0.5 1 calc R . . A -1
H15E H 1.103564 0.847164 0.293905 0.106 Uiso 0.5 1 calc R . . A -1
H15F H 1.057888 0.935536 0.326212 0.106 Uiso 0.5 1 calc R . . A -1
C14 C 0.9807(3) 0.8159(3) 0.2512(6) 0.0424(13) Uani 0.5 1 d . . . A -1
H14 H 0.939724 0.826885 0.279949 0.051 Uiso 0.5 1 calc R . . A -1

loop_
_atom_site_aniso_label
_atom_site_aniso_U_11
_atom_site_aniso_U_22
_atom_site_aniso_U_33
_atom_site_aniso_U_23
_atom_site_aniso_U_13
_atom_site_aniso_U_12
Ni1 0.03756(19) 0.02998(18) 0.03752(19) 0.00350(9) 0.02083(14) 0.00431(10)
Cl1 0.0489(3) 0.0554(4) 0.0363(3) -0.0047(2) 0.0165(3) 0.0027(2)
Cl2 0.0421(4) 0.0268(3) 0.0436(4) 0.000 0.0223(3) 0.000
O1 0.0486(12) 0.0268(9) 0.0421(11) 0.000 0.0270(10) 0.000
O2 0.0431(9) 0.0564(11) 0.0458(10) 0.0125(7) 0.0196(8) 0.0078(7)
N1 0.0413(10) 0.0483(10) 0.0408(10) 0.0082(8) 0.0205(8) 0.0020(8)
N2 0.0607(12) 0.0423(10) 0.0514(11) 0.0045(9) 0.0349(10) 0.0149(9)
C1 0.0474(14) 0.090(2) 0.0547(16) 0.0073(15) 0.0085(12) -0.0171(15)
C2 0.0576(15) 0.0463(13) 0.0508(14) 0.0099(11) 0.0265(12) -0.0019(11)
C3 0.089(2) 0.0539(15) 0.0609(17) 0.0088(13) 0.0379(16) -0.0127(15)
C4 0.078(2) 0.087(2) 0.071(2) 0.0023(17) 0.0376(17) -0.0354(19)
C5 0.0494(15) 0.101(2) 0.0616(17) 0.0059(16) 0.0284(13) -0.0167(16)
C6 0.0432(13) 0.0726(17) 0.0468(14) 0.0111(12) 0.0227(11) 0.0006(12)
C7 0.0553(17) 0.093(2) 0.090(2) 0.0281(19) 0.0488(17) 0.0272(17)
C8 0.089(2) 0.0624(16) 0.084(2) 0.0068(15) 0.0680(18) 0.0215(16)
C9 0.0723(17) 0.0425(12) 0.0502(14) 0.0013(10) 0.0329(13) 0.0198(12)
C11 0.0708(16) 0.0316(11) 0.0387(12) -0.0003(9) 0.0238(12) -0.0084(10)
C12 0.107(2) 0.0330(12) 0.0408(13) 0.0014(9) 0.0275(14) -0.0157(13)
C13 0.135(4) 0.0243(14) 0.0362(18) 0.000 0.023(2) 0.000
C10 0.0514(17) 0.0267(13) 0.0320(14) 0.000 0.0151(13) 0.000
C15A 0.073(5) 0.041(3) 0.061(6) 0.005(3) 0.026(4) 0.000(3)
C15B 0.064(6) 0.030(3) 0.083(8) -0.002(5) -0.006(5) 0.003(3)
C14 0.056(5) 0.0268(17) 0.051(2) -0.002(2) 0.029(4) 0.0006(19)

loop_
_atom_type_symbol
_atom_type_description
_atom_type_scat_dispersion_real
_atom_type_scat_dispersion_imag
_atom_type_scat_source
C C 0.0033 0.0016 'International Tables Vol C Tables 4.2.6.8 and 6.1.1.4'
H H 0.0000 0.0000 'International Tables Vol C Tables 4.2.6.8 and 6.1.1.4'
N N 0.0061 0.0033 'International Tables Vol C Tables 4.2.6.8 and 6.1.1.4'
O O 0.0106 0.0060 'International Tables Vol C Tables 4.2.6.8 and 6.1.1.4'
Cl Cl 0.1484 0.1585 'International Tables Vol C Tables 4.2.6.8 and 6.1.1.4'
Ni Ni 0.3393 1.1124 'International Tables Vol C Tables 4.2.6.8 and 6.1.1.4'

loop_
_geom_angle_atom_site_label_1
_geom_angle_atom_site_label_2
_geom_angle_atom_site_label_3
_geom_angle
_geom_angle_site_symmetry_1
_geom_angle_site_symmetry_3
Cl2 Ni1 Cl1 92.402(17) . .
O1 Ni1 Cl1 91.554(19) . .
O1 Ni1 Cl2 83.58(4) . .
O1 Ni1 O2 83.72(5) . .
O1 Ni1 N1 172.62(6) . .
O2 Ni1 Cl1 174.67(5) . .
O2 Ni1 Cl2 84.64(5) . .
N1 Ni1 Cl1 95.17(5) . .
N1 Ni1 Cl2 93.07(6) . .
N1 Ni1 O2 89.43(7) . .
N2 Ni1 Cl1 90.80(7) . .
N2 Ni1 Cl2 173.67(6) . .
N2 Ni1 O1 90.88(7) . .
N2 Ni1 O2 91.72(8) . .
N2 Ni1 N1 92.07(8) . .
Ni1 Cl2 Ni1 87.51(3) 2_755 .
Ni1 O1 Ni1 105.33(9) . 2_755
C10 O1 Ni1 127.33(4) . .
C10 O1 Ni1 127.33(4) . 2_755
Ni1 O2 H2 113.7(13) . .
C1 O2 Ni1 121.85(16) . .
C1 O2 H2 101.4(13) . .
C2 N1 Ni1 118.74(16) . .
C2 N1 C6 117.4(2) . .
C6 N1 Ni1 122.98(17) . .
C8 N2 Ni1 117.34(17) . .
C9 N2 Ni1 125.71(18) . .
C9 N2 C8 116.9(2) . .
O2 C1 H1A 109.5 . .
O2 C1 H1B 109.5 . .
O2 C1 H1C 109.5 . .
H1A C1 H1B 109.5 . .
H1A C1 H1C 109.5 . .
H1B C1 H1C 109.5 . .
N1 C2 H2A 118.1 . .
N1 C2 C3 123.7(3) . .
C3 C2 H2A 118.1 . .
C2 C3 H3 120.6 . .
C2 C3 C4 118.8(3) . .
C4 C3 H3 120.6 . .
C3 C4 H4 120.9 . .
C3 C4 C5 118.1(3) . .
C5 C4 H4 120.9 . .
C4 C5 H5 119.8 . .
C6 C5 C4 120.5(3) . .
C6 C5 H5 119.8 . .
N1 C6 C5 121.3(3) . .
N1 C6 C7 117.4(2) . .
C5 C6 C7 121.2(3) . .
C6 C7 H7A 108.8 . .
C6 C7 H7B 108.8 . .
H7A C7 H7B 107.7 . .
C8 C7 C6 113.8(3) . .
C8 C7 H7A 108.8 . .
C8 C7 H7B 108.8 . .
N2 C8 C7 110.7(3) . .
N2 C8 H8A 109.5 . .
N2 C8 H8B 109.5 . .
C7 C8 H8A 109.5 . .
C7 C8 H8B 109.5 . .
H8A C8 H8B 108.1 . .
N2 C9 H9 116.0 . .
N2 C9 C11 128.0(2) . 2_755
C11 C9 H9 116.0 2_755 .
C12 C11 C9 113.6(2) . 2_755
C12 C11 C10 120.7(2) . .
C10 C11 C9 125.7(2) . 2_755
C11 C12 H12 118.4 . .
C13 C12 C11 123.2(3) . .
C13 C12 H12 118.4 . .
C12 C13 C12 116.6(3) . 2_755
C12 C13 C14 132.5(3) . .
C12 C13 C14 110.5(2) 2_755 .
O1 C10 C11 122.17(14) . .
O1 C10 C11 122.17(14) . 2_755
C11 C10 C11 115.7(3) . 2_755
H15A C15A H15B 109.5 . .
H15A C15A H15C 109.5 . .
H15B C15A H15C 109.5 . .
C14 C15A H15A 109.5 . .
C14 C15A H15B 109.5 . .
C14 C15A H15C 109.5 . .
H15D C15B H15E 109.5 . .
H15D C15B H15F 109.5 . .
H15E C15B H15F 109.5 . .
C14 C15B H15D 109.5 . .
C14 C15B H15E 109.5 . .
C14 C15B H15F 109.5 . .
C13 C14 H14 110.3 . .
C15A C14 C13 111.1(6) . .
C15A C14 C15B 111.3(6) . .
C15A C14 H14 110.3 . .
C15B C14 C13 103.2(5) . .
C15B C14 H14 110.3 . .

loop_
_geom_bond_atom_site_label_1
_geom_bond_atom_site_label_2
_geom_bond_distance
_geom_bond_site_symmetry_2
Ni1 Cl1 2.3840(7) .
Ni1 Cl2 2.3830(6) .
Ni1 O1 2.0727(12) .
Ni1 O2 2.1781(18) .
Ni1 N1 2.1223(19) .
Ni1 N2 1.9920(19) .
O1 C10 1.310(3) .
O2 H2 0.874(9) .
O2 C1 1.437(4) .
N1 C2 1.339(3) .
N1 C6 1.345(3) .
N2 C8 1.461(3) .
N2 C9 1.264(3) .
C1 H1A 0.9600 .
C1 H1B 0.9600 .
C1 H1C 0.9600 .
C2 H2A 0.9300 .
C2 C3 1.365(4) .
C3 H3 0.9300 .
C3 C4 1.367(5) .
C4 H4 0.9300 .
C4 C5 1.378(5) .
C5 H5 0.9300 .
C5 C6 1.370(4) .
C6 C7 1.502(4) .
C7 H7A 0.9700 .
C7 H7B 0.9700 .
C7 C8 1.500(5) .
C8 H8A 0.9700 .
C8 H8B 0.9700 .
C9 H9 0.9300 .
C9 C11 1.442(4) 2_755
C11 C12 1.396(3) .
C11 C10 1.416(3) .
C12 H12 0.9300 .
C12 C13 1.367(4) .
C13 C14 1.563(5) .
C15A H15A 0.9600 .
C15A H15B 0.9600 .
C15A H15C 0.9600 .
C15A C14 1.506(13) .
C15B H15D 0.9600 .
C15B H15E 0.9600 .
C15B H15F 0.9600 .
C15B C14 1.506(14) .
C14 H14 0.9800 .

loop_
_geom_hbond_atom_site_label_D
_geom_hbond_atom_site_label_H
_geom_hbond_atom_site_label_A
_geom_hbond_distance_DH
_geom_hbond_distance_HA
_geom_hbond_distance_DA
_geom_hbond_angle_DHA
_geom_hbond_site_symmetry_A
_geom_hbond_publ_flag
O2 H2 Cl1 0.874(9) 2.302(16) 3.1149(19) 155(2) 2_755 yes
C1 H1B Cl2 0.96 2.81 3.404(3) 120.5 . yes
C2 H2A Cl2 0.93 2.69 3.214(2) 116.3 . yes
C3 H3 Cl1 0.93 2.85 3.728(3) 156.9 5_756 yes
